data_4002330
loop_
_publ_author_name
'Henry, N.'
'Mentre, O.'
'Boivin, J.C.'
'Abraham, F.'

_publ_section_title
;
 Local perturbation in Bi2 Cu O4: hydrothermal synthesis, crystal
 structure and characterization of the new Bi2 (Cu1-2x Mx) O4 (M = Bi, Pb)
;
_journal_name_full 'Chemistry of Materials (1,1989-)'
_journal_page_first 543
_journal_page_last 551
_journal_volume 13
_journal_year 2001
_chemical_formula_sum 'Bi2.08 Cu0.84 O4'
_space_group_IT_number 130
_symmetry_space_group_name_Hall '-P 4a 2ac'
_symmetry_space_group_name_H-M 'P 4/n c c :2'
_cell_angle_alpha 90
_cell_angle_beta 90
_cell_angle_gamma 90
_cell_formula_units_Z 4
_cell_length_a 8.58
_cell_length_b 8.58
_cell_length_c 5.788
_cell_volume 426.092
_citation_journal_id_ASTM CMATEX
_cod_data_source_file Henry_CMATEX_2001_957.cif
_cod_data_source_block Bi2.08Cu0.84O4
_cod_original_cell_volume 426.0917
_cod_database_code 4002330

loop_
_symmetry_equiv_pos_as_xyz
x,y,z
-y+1/2,x,z
-x+1/2,-y+1/2,z
y,-x+1/2,z
x+1/2,-y,-z+1/2
y+1/2,x+1/2,-z+1/2
-x,y+1/2,-z+1/2
-y,-x,-z+1/2
-x,-y,-z
y-1/2,-x,-z
x-1/2,y-1/2,-z
-y,x-1/2,-z
-x-1/2,y,z-1/2
-y-1/2,-x-1/2,z-1/2
x,-y-1/2,z-1/2
y,x,z-1/2

loop_
_atom_site_label
_atom_site_type_symbol
_atom_site_fract_x
_atom_site_fract_y
_atom_site_fract_z
_atom_site_occupancy
_atom_site_U_iso_or_equiv
Bi2 Bi+3 0.25 0.25 0.854 0.08 0.0
O1 O-2 0.55 0.642 0.409 1 0.0
Cu1 Cu+2 0.25 0.25 0.079 0.84 0.0
Bi1 Bi+3 0.919 0.081 0.25 1 0.0
